data_4121715
loop_
_publ_author_name
'Zhang, Jiadi'
'Bellomo, Ana'
'Trongsiriwat, Nisalak'
'Jia, Tiezheng'
'Carroll, Patrick J.'
'Dreher, Spencer D.'
'Tudge, Matthew T.'
'Yin, Haolin'
'Robinson, Jerome R.'
'Schelter, Eric J.'
'Walsh, Patrick J.'

_publ_section_title
;
 NiXantphos: A Deprotonatable Ligand for Room-Temperature
 Palladium-Catalyzed Cross-Couplings of Aryl Chlorides.
;
_journal_issue 17
_journal_name_full 'Journal of the American Chemical Society'
_journal_page_first 6276
_journal_page_last 6287
_journal_paper_doi 10.1021/ja411855d
_journal_volume 136
_journal_year 2014
_chemical_formula_sum 'C52 H58 K N O5 P2'
_chemical_formula_weight 878.03
_space_group_IT_number 2
_symmetry_cell_setting triclinic
_symmetry_Int_Tables_number 2
_symmetry_space_group_name_Hall '-P 1'
_symmetry_space_group_name_H-M 'P -1'
_atom_sites_solution_hydrogens geom
_atom_sites_solution_primary direct
_audit_creation_method SHELXL-97
_cell_angle_alpha 74.193(3)
_cell_angle_beta 72.570(3)
_cell_angle_gamma 74.146(2)
_cell_formula_units_Z 2
_cell_length_a 10.8873(6)
_cell_length_b 14.8827(9)
_cell_length_c 15.9049(9)
_cell_measurement_temperature 100(1)
_cell_volume 2313.7(2)
_computing_data_collection 'Bruker APEX2'
_computing_data_reduction 'Bruker SAINT'
_computing_structure_refinement 'SHELXL-97 (Sheldrick, 2008)'
_computing_structure_solution 'SHELXS-97 (Sheldrick, 2008)'
_diffrn_ambient_temperature 100(1)
_diffrn_measured_fraction_theta_full 0.969
_diffrn_measured_fraction_theta_max 0.969
_diffrn_measurement_device 'CCD Area Detector'
_diffrn_measurement_device_type 'Bruker APEXII'
_diffrn_measurement_method 'phi and omega scans'
_diffrn_radiation_monochromator graphite
_diffrn_radiation_source 'sealed tube'
_diffrn_radiation_type MoK\a
_diffrn_radiation_wavelength 0.71073
_diffrn_reflns_av_R_equivalents 0.0498
_diffrn_reflns_av_sigmaI/netI 0.0415
_diffrn_reflns_limit_h_max 13
_diffrn_reflns_limit_h_min -13
_diffrn_reflns_limit_k_max 17
_diffrn_reflns_limit_k_min -17
_diffrn_reflns_limit_l_max 19
_diffrn_reflns_limit_l_min -19
_diffrn_reflns_number 55008
_diffrn_reflns_theta_full 25.45
_diffrn_reflns_theta_max 25.45
_diffrn_reflns_theta_min 1.78
_exptl_absorpt_coefficient_mu 0.232
_exptl_absorpt_correction_T_max 0.7452
_exptl_absorpt_correction_T_min 0.6170
_exptl_absorpt_correction_type multi-scan
_exptl_absorpt_process_details '(SADABS; Sheldrick, 2007)'
_exptl_crystal_density_diffrn 1.260
_exptl_crystal_density_method 'not measured'
_exptl_crystal_F_000 932
_exptl_crystal_size_max 0.42
_exptl_crystal_size_mid 0.15
_exptl_crystal_size_min 0.04
_refine_diff_density_max 0.651
_refine_diff_density_min -0.474
_refine_diff_density_rms 0.085
_refine_ls_extinction_method none
_refine_ls_goodness_of_fit_ref 1.045
_refine_ls_hydrogen_treatment constr
_refine_ls_matrix_type full
_refine_ls_number_parameters 551
_refine_ls_number_reflns 8300
_refine_ls_number_restraints 0
_refine_ls_restrained_S_all 1.045
_refine_ls_R_factor_all 0.0906
_refine_ls_R_factor_gt 0.0578
_refine_ls_shift/su_max 0.000
_refine_ls_shift/su_mean 0.000
_refine_ls_structure_factor_coef Fsqd
_refine_ls_weighting_details 'calc w=1/[\s^2^(Fo^2^)+(0.0784P)^2^+4.1542P] where P=(Fo^2^+2Fc^2^)/3'
_refine_ls_weighting_scheme calc
_refine_ls_wR_factor_gt 0.1423
_refine_ls_wR_factor_ref 0.1718
_reflns_number_gt 5950
_reflns_number_total 8300
_reflns_threshold_expression >2sigma(I)
_cod_data_source_file ja411855d_si_002.cif
_cod_data_source_block UP6188
_cod_depositor_comments
;
The following automatic conversions were performed:
'_atom_site_symetry_multiplicity' tag replaced with
'_atom_site_symmetry_multiplicity'.

Automatic conversion script
Id: cif_correct_tags 1440 2010-10-19 06:21:57Z saulius 

 Adding full bibliography for 4121715--4121718.cif.
;
_cod_original_sg_symbol_H-M 'P -1       '
_cod_database_code 4121715

loop_
_symmetry_equiv_pos_as_xyz
'x, y, z'
'-x, -y, -z'

loop_
_atom_site_label
_atom_site_type_symbol
_atom_site_fract_x
_atom_site_fract_y
_atom_site_fract_z
_atom_site_U_iso_or_equiv
_atom_site_adp_type
_atom_site_occupancy
_atom_site_symmetry_multiplicity
_atom_site_calc_flag
_atom_site_refinement_flags
K1 K 0.57532(7) 0.58115(5) 0.55707(5) 0.02716(19) Uani 1 1 d .
P1 P 0.57845(8) 0.13422(6) 0.83614(6) 0.0223(2) Uani 1 1 d .
P2 P 0.17860(8) 0.26785(6) 0.92511(5) 0.0205(2) Uani 1 1 d .
O1 O 0.3921(2) 0.29231(15) 0.77391(14) 0.0241(5) Uani 1 1 d .
O2 O 0.7728(3) 0.6740(2) 0.4688(2) 0.0455(7) Uani 1 1 d .
O3 O 0.4366(2) 0.75355(18) 0.58531(16) 0.0357(6) Uani 1 1 d .
O4 O 0.6025(2) 0.53880(16) 0.73068(16) 0.0313(6) Uani 1 1 d .
N1 N 0.4180(3) 0.44002(18) 0.61443(17) 0.0219(6) Uani 1 1 d .
C1 C 0.6113(3) 0.2143(2) 0.7254(2) 0.0210(7) Uani 1 1 d .
C2 C 0.7312(3) 0.2077(2) 0.6609(2) 0.0216(7) Uani 1 1 d .
H2 H 0.8010 0.1569 0.6706 0.029 Uiso 1 1 calc R
C3 C 0.7459(3) 0.2771(2) 0.5825(2) 0.0233(7) Uani 1 1 d .
H3 H 0.8258 0.2728 0.5396 0.031 Uiso 1 1 calc R
C4 C 0.6421(3) 0.3532(2) 0.5674(2) 0.0234(7) Uani 1 1 d .
H4 H 0.6542 0.3989 0.5142 0.031 Uiso 1 1 calc R
C5 C 0.5198(3) 0.3633(2) 0.6300(2) 0.0209(7) Uani 1 1 d .
C6 C 0.5088(3) 0.2904(2) 0.7088(2) 0.0196(6) Uani 1 1 d .
C7 C 0.1749(3) 0.3693(2) 0.8287(2) 0.0198(6) Uani 1 1 d .
C8 C 0.0665(3) 0.4459(2) 0.8198(2) 0.0235(7) Uani 1 1 d .
H8 H -0.0114 0.4483 0.8646 0.031 Uiso 1 1 calc R
C9 C 0.0788(3) 0.5174(2) 0.7428(2) 0.0255(7) Uani 1 1 d .
H9 H 0.0077 0.5681 0.7363 0.034 Uiso 1 1 calc R
C10 C 0.1931(3) 0.5154(2) 0.6758(2) 0.0247(7) Uani 1 1 d .
H10 H 0.1973 0.5650 0.6254 0.033 Uiso 1 1 calc R
C11 C 0.3038(3) 0.4406(2) 0.6812(2) 0.0212(7) Uani 1 1 d .
C12 C 0.2878(3) 0.3697(2) 0.7601(2) 0.0198(6) Uani 1 1 d .
C13 C 0.7375(3) 0.0512(2) 0.8340(2) 0.0226(7) Uani 1 1 d .
C14 C 0.8316(3) 0.0796(3) 0.8588(3) 0.0332(8) Uani 1 1 d .
H14 H 0.8135 0.1402 0.8709 0.044 Uiso 1 1 calc R
C15 C 0.9513(4) 0.0187(3) 0.8657(3) 0.0383(9) Uani 1 1 d .
H15 H 1.0135 0.0391 0.8812 0.051 Uiso 1 1 calc R
C16 C 0.9784(3) -0.0717(3) 0.8498(2) 0.0339(8) Uani 1 1 d .
H16 H 1.0578 -0.1132 0.8562 0.045 Uiso 1 1 calc R
C17 C 0.8871(4) -0.1006(3) 0.8241(3) 0.0337(8) Uani 1 1 d .
H17 H 0.9058 -0.1615 0.8123 0.045 Uiso 1 1 calc R
C18 C 0.7680(3) -0.0397(2) 0.8159(2) 0.0279(7) Uani 1 1 d .
H18 H 0.7077 -0.0597 0.7980 0.037 Uiso 1 1 calc R
C19 C 0.4802(3) 0.0620(2) 0.8179(2) 0.0248(7) Uani 1 1 d .
C20 C 0.4832(4) 0.0510(2) 0.7340(2) 0.0316(8) Uani 1 1 d .
H20 H 0.5371 0.0814 0.6831 0.042 Uiso 1 1 calc R
C21 C 0.4067(4) -0.0050(3) 0.7242(3) 0.0397(9) Uani 1 1 d .
H21 H 0.4101 -0.0123 0.6672 0.053 Uiso 1 1 calc R
C22 C 0.3263(4) -0.0494(3) 0.7991(3) 0.0419(10) Uani 1 1 d .
H22 H 0.2754 -0.0871 0.7928 0.056 Uiso 1 1 calc R
C23 C 0.3207(4) -0.0383(3) 0.8831(3) 0.0441(10) Uani 1 1 d .
H23 H 0.2656 -0.0681 0.9335 0.059 Uiso 1 1 calc R
C24 C 0.3970(3) 0.0174(2) 0.8931(3) 0.0319(8) Uani 1 1 d .
H24 H 0.3926 0.0248 0.9502 0.042 Uiso 1 1 calc R
C25 C 0.2611(3) 0.3088(2) 0.9887(2) 0.0220(7) Uani 1 1 d .
C26 C 0.2430(3) 0.4035(2) 0.9919(2) 0.0252(7) Uani 1 1 d .
H26 H 0.1913 0.4504 0.9575 0.034 Uiso 1 1 calc R
C27 C 0.3010(3) 0.4296(2) 1.0458(2) 0.0283(8) Uani 1 1 d .
H27 H 0.2880 0.4935 1.0476 0.038 Uiso 1 1 calc R
C28 C 0.3780(3) 0.3602(3) 1.0969(2) 0.0313(8) Uani 1 1 d .
H28 H 0.4137 0.3773 1.1351 0.042 Uiso 1 1 calc R
C29 C 0.4024(3) 0.2658(3) 1.0917(2) 0.0309(8) Uani 1 1 d .
H29 H 0.4577 0.2197 1.1240 0.041 Uiso 1 1 calc R
C30 C 0.3436(3) 0.2395(2) 1.0373(2) 0.0255(7) Uani 1 1 d .
H30 H 0.3597 0.1758 1.0336 0.034 Uiso 1 1 calc R
C31 C 0.0073(3) 0.2913(2) 0.9903(2) 0.0207(7) Uani 1 1 d .
C32 C -0.0397(3) 0.3339(2) 1.0640(2) 0.0223(7) Uani 1 1 d .
H32 H 0.0175 0.3573 1.0817 0.030 Uiso 1 1 calc R
C33 C -0.1695(3) 0.3427(2) 1.1122(2) 0.0261(7) Uani 1 1 d .
H33 H -0.1987 0.3708 1.1622 0.035 Uiso 1 1 calc R
C34 C -0.2566(3) 0.3092(2) 1.0855(2) 0.0269(7) Uani 1 1 d .
H34 H -0.3442 0.3149 1.1176 0.036 Uiso 1 1 calc R
C35 C -0.2125(3) 0.2675(2) 1.0113(2) 0.0256(7) Uani 1 1 d .
H35 H -0.2707 0.2460 0.9928 0.034 Uiso 1 1 calc R
C36 C -0.0828(3) 0.2579(2) 0.9647(2) 0.0237(7) Uani 1 1 d .
H36 H -0.0538 0.2288 0.9153 0.031 Uiso 1 1 calc R
C37 C 0.9117(4) 0.6411(4) 0.4378(3) 0.0556(12) Uani 1 1 d .
H37a H 0.9320 0.5733 0.4383 0.074 Uiso 1 1 calc R
H37b H 0.9581 0.6517 0.4765 0.074 Uiso 1 1 calc R
C38 C 0.9520(4) 0.6964(4) 0.3441(3) 0.0544(12) Uani 1 1 d .
H38a H 0.9459 0.6649 0.3001 0.072 Uiso 1 1 calc R
H38b H 1.0411 0.7060 0.3309 0.072 Uiso 1 1 calc R
C39 C 0.8526(5) 0.7897(4) 0.3463(4) 0.0643(14) Uani 1 1 d .
H39a H 0.8787 0.8321 0.3714 0.086 Uiso 1 1 calc R
H39b H 0.8406 0.8218 0.2865 0.086 Uiso 1 1 calc R
C40 C 0.7303(4) 0.7580(3) 0.4063(3) 0.0454(10) Uani 1 1 d .
H40a H 0.6742 0.8074 0.4380 0.060 Uiso 1 1 calc R
H40b H 0.6814 0.7439 0.3712 0.060 Uiso 1 1 calc R
C41 C 0.3842(4) 0.8421(3) 0.5320(3) 0.0357(9) Uani 1 1 d .
H41a H 0.3882 0.8335 0.4729 0.047 Uiso 1 1 calc R
H41b H 0.4344 0.8896 0.5247 0.047 Uiso 1 1 calc R
C42 C 0.2422(4) 0.8739(3) 0.5815(3) 0.0423(9) Uani 1 1 d .
H42a H 0.2320 0.9290 0.6063 0.056 Uiso 1 1 calc R
H42b H 0.1838 0.8898 0.5416 0.056 Uiso 1 1 calc R
C43 C 0.2142(4) 0.7881(3) 0.6557(3) 0.0414(9) Uani 1 1 d .
H43a H 0.1535 0.8072 0.7095 0.055 Uiso 1 1 calc R
H43b H 0.1787 0.7461 0.6364 0.055 Uiso 1 1 calc R
C44 C 0.3496(4) 0.7414(3) 0.6710(3) 0.0442(10) Uani 1 1 d .
H44a H 0.3704 0.7717 0.7104 0.059 Uiso 1 1 calc R
H44b H 0.3547 0.6741 0.6982 0.059 Uiso 1 1 calc R
C45 C 0.5103(3) 0.4873(2) 0.7989(2) 0.0288(8) Uani 1 1 d .
H45a H 0.4596 0.4647 0.7711 0.038 Uiso 1 1 calc R
H45b H 0.4500 0.5284 0.8383 0.038 Uiso 1 1 calc R
C46 C 0.5903(3) 0.4039(2) 0.8517(2) 0.0280(7) Uani 1 1 d .
H46a H 0.5964 0.4192 0.9056 0.037 Uiso 1 1 calc R
H46b H 0.5526 0.3477 0.8685 0.037 Uiso 1 1 calc R
C47 C 0.7231(3) 0.3891(2) 0.7861(2) 0.0297(8) Uani 1 1 d .
H47a H 0.7929 0.3597 0.8174 0.040 Uiso 1 1 calc R
H47b H 0.7261 0.3499 0.7456 0.040 Uiso 1 1 calc R
C48 C 0.7340(3) 0.4891(3) 0.7364(2) 0.0298(8) Uani 1 1 d .
H48a H 0.7684 0.5192 0.7689 0.040 Uiso 1 1 calc R
H48b H 0.7919 0.4890 0.6767 0.040 Uiso 1 1 calc R
O5 O 0.0655(3) 0.2209(2) 0.4173(3) 0.0681(10) Uani 1 1 d .
C49 C 0.1045(5) 0.1207(3) 0.4333(3) 0.0558(12) Uani 1 1 d .
H49a H 0.0845 0.0958 0.3897 0.074 Uiso 1 1 calc R
H49b H 0.0598 0.0924 0.4933 0.074 Uiso 1 1 calc R
C50 C 0.2504(4) 0.0999(3) 0.4238(3) 0.0499(11) Uani 1 1 d .
H50a H 0.2930 0.0418 0.4013 0.066 Uiso 1 1 calc R
H50b H 0.2698 0.0931 0.4812 0.066 Uiso 1 1 calc R
C51 C 0.2957(4) 0.1864(3) 0.3563(3) 0.0452(10) Uani 1 1 d .
H51a H 0.3509 0.2113 0.3784 0.060 Uiso 1 1 calc R
H51b H 0.3443 0.1701 0.2986 0.060 Uiso 1 1 calc R
C52 C 0.1684(5) 0.2578(3) 0.3485(3) 0.0546(12) Uani 1 1 d .
H52a H 0.1729 0.3191 0.3563 0.073 Uiso 1 1 calc R
H52b H 0.1527 0.2662 0.2897 0.073 Uiso 1 1 calc R

loop_
_atom_site_aniso_label
_atom_site_aniso_U_11
_atom_site_aniso_U_22
_atom_site_aniso_U_33
_atom_site_aniso_U_23
_atom_site_aniso_U_13
_atom_site_aniso_U_12
K1 0.0310(4) 0.0313(4) 0.0233(4) -0.0039(3) -0.0132(3) -0.0075(3)
P1 0.0205(4) 0.0265(4) 0.0205(4) -0.0038(3) -0.0097(3) -0.0021(3)
P2 0.0185(4) 0.0248(4) 0.0204(4) -0.0042(3) -0.0092(3) -0.0037(3)
O1 0.0171(11) 0.0294(12) 0.0216(11) -0.0002(9) -0.0075(10) 0.0001(9)
O2 0.0305(15) 0.0593(18) 0.0502(17) -0.0099(14) -0.0104(14) -0.0160(13)
O3 0.0330(14) 0.0420(15) 0.0288(13) -0.0061(11) -0.0106(12) -0.0004(11)
O4 0.0293(13) 0.0353(13) 0.0321(13) -0.0027(10) -0.0171(11) -0.0051(10)
N1 0.0205(14) 0.0266(14) 0.0197(13) -0.0034(11) -0.0094(12) -0.0028(11)
C1 0.0248(17) 0.0246(16) 0.0193(16) -0.0038(12) -0.0115(14) -0.0081(13)
C2 0.0182(16) 0.0255(16) 0.0233(16) -0.0064(13) -0.0097(14) -0.0016(13)
C3 0.0170(16) 0.0343(18) 0.0217(16) -0.0090(14) -0.0049(14) -0.0068(13)
C4 0.0224(17) 0.0319(18) 0.0190(16) -0.0039(13) -0.0084(14) -0.0083(14)
C5 0.0233(17) 0.0259(16) 0.0196(16) -0.0054(13) -0.0124(14) -0.0063(13)
C6 0.0174(16) 0.0251(16) 0.0208(16) -0.0077(12) -0.0081(13) -0.0049(12)
C7 0.0171(16) 0.0264(16) 0.0209(16) -0.0032(12) -0.0121(13) -0.0059(12)
C8 0.0173(16) 0.0317(18) 0.0244(17) -0.0067(14) -0.0083(14) -0.0051(13)
C9 0.0188(17) 0.0288(17) 0.0299(18) -0.0058(14) -0.0135(15) 0.0016(13)
C10 0.0260(18) 0.0276(17) 0.0214(16) 0.0002(13) -0.0127(15) -0.0047(14)
C11 0.0185(16) 0.0288(17) 0.0212(16) -0.0070(13) -0.0106(14) -0.0049(13)
C12 0.0200(16) 0.0226(16) 0.0225(16) -0.0050(12) -0.0142(14) -0.0034(12)
C13 0.0199(16) 0.0295(17) 0.0172(15) 0.0000(13) -0.0072(14) -0.0050(13)
C14 0.0296(19) 0.0350(19) 0.042(2) -0.0136(16) -0.0175(17) -0.0036(15)
C15 0.029(2) 0.048(2) 0.046(2) -0.0122(18) -0.0234(19) -0.0030(17)
C16 0.0203(18) 0.039(2) 0.037(2) 0.0017(16) -0.0143(16) 0.0014(15)
C17 0.0294(19) 0.0298(19) 0.040(2) -0.0046(15) -0.0122(17) -0.0026(15)
C18 0.0234(18) 0.0297(18) 0.0332(19) -0.0048(14) -0.0140(16) -0.0034(14)
C19 0.0172(16) 0.0238(16) 0.0327(19) -0.0057(14) -0.0103(15) 0.0012(13)
C20 0.033(2) 0.0339(19) 0.0315(19) -0.0024(15) -0.0121(17) -0.0120(15)
C21 0.039(2) 0.043(2) 0.049(2) -0.0114(18) -0.019(2) -0.0158(18)
C22 0.025(2) 0.033(2) 0.073(3) -0.016(2) -0.014(2) -0.0081(16)
C23 0.032(2) 0.032(2) 0.058(3) -0.0059(18) 0.005(2) -0.0117(17)
C24 0.0297(19) 0.0286(18) 0.034(2) -0.0036(15) -0.0067(16) -0.0051(15)
C25 0.0146(15) 0.0331(18) 0.0189(16) -0.0017(13) -0.0053(13) -0.0083(13)
C26 0.0196(17) 0.0326(18) 0.0248(17) -0.0044(14) -0.0094(14) -0.0045(14)
C27 0.0259(18) 0.0345(19) 0.0308(19) -0.0125(15) -0.0082(16) -0.0092(15)
C28 0.0230(18) 0.049(2) 0.0285(19) -0.0132(16) -0.0134(16) -0.0055(15)
C29 0.0231(18) 0.045(2) 0.0267(18) -0.0084(15) -0.0157(16) 0.0008(15)
C30 0.0228(17) 0.0334(18) 0.0207(16) -0.0052(14) -0.0083(14) -0.0035(14)
C31 0.0208(16) 0.0238(16) 0.0178(15) 0.0018(12) -0.0086(13) -0.0069(13)
C32 0.0210(16) 0.0249(16) 0.0244(17) -0.0040(13) -0.0114(14) -0.0047(13)
C33 0.0274(18) 0.0273(17) 0.0229(17) -0.0050(13) -0.0083(15) -0.0024(14)
C34 0.0176(16) 0.0319(18) 0.0281(18) -0.0003(14) -0.0076(14) -0.0041(13)
C35 0.0239(17) 0.0271(17) 0.0288(18) 0.0002(14) -0.0146(15) -0.0073(13)
C36 0.0242(17) 0.0289(17) 0.0211(16) -0.0019(13) -0.0125(14) -0.0064(13)
C37 0.034(2) 0.081(3) 0.064(3) -0.034(3) -0.018(2) -0.006(2)
C38 0.028(2) 0.085(3) 0.062(3) -0.039(3) -0.006(2) -0.011(2)
C39 0.048(3) 0.062(3) 0.075(3) -0.022(3) 0.010(3) -0.019(2)
C40 0.035(2) 0.053(3) 0.055(3) -0.019(2) -0.010(2) -0.0108(19)
C41 0.038(2) 0.036(2) 0.035(2) 0.0005(16) -0.0170(18) -0.0104(16)
C42 0.037(2) 0.042(2) 0.045(2) -0.0019(18) -0.0169(19) -0.0023(17)
C43 0.036(2) 0.041(2) 0.042(2) -0.0060(18) -0.0045(19) -0.0060(17)
C44 0.044(2) 0.049(2) 0.029(2) -0.0052(17) -0.0086(19) 0.0041(19)
C45 0.0238(18) 0.0374(19) 0.0318(19) -0.0113(15) -0.0145(16) -0.0041(15)
C46 0.0270(18) 0.0346(19) 0.0283(18) -0.0079(15) -0.0127(15) -0.0082(15)
C47 0.0260(18) 0.038(2) 0.0319(19) -0.0116(15) -0.0163(16) -0.0031(15)
C48 0.0220(18) 0.044(2) 0.0257(18) -0.0073(15) -0.0082(15) -0.0072(15)
O5 0.0427(19) 0.062(2) 0.102(3) -0.023(2) -0.024(2) -0.0007(16)
C49 0.052(3) 0.063(3) 0.060(3) -0.019(2) -0.013(2) -0.019(2)
C50 0.044(2) 0.054(3) 0.048(3) -0.007(2) -0.016(2) -0.003(2)
C51 0.041(2) 0.052(2) 0.042(2) -0.0048(19) -0.015(2) -0.0088(19)
C52 0.063(3) 0.048(3) 0.053(3) -0.007(2) -0.027(3) -0.001(2)

loop_
_atom_type_symbol
_atom_type_description
_atom_type_scat_dispersion_real
_atom_type_scat_dispersion_imag
_atom_type_scat_source
C C 0.0033 0.0016 'International Tables Vol C Tables 4.2.6.8 and 6.1.1.4'
H H 0.0000 0.0000 'International Tables Vol C Tables 4.2.6.8 and 6.1.1.4'
N N 0.0061 0.0033 'International Tables Vol C Tables 4.2.6.8 and 6.1.1.4'
O O 0.0106 0.0060 'International Tables Vol C Tables 4.2.6.8 and 6.1.1.4'
P P 0.1023 0.0942 'International Tables Vol C Tables 4.2.6.8 and 6.1.1.4'
K K 0.2009 0.2494 'International Tables Vol C Tables 4.2.6.8 and 6.1.1.4'

loop_
_geom_angle_atom_site_label_1
_geom_angle_atom_site_label_2
_geom_angle_atom_site_label_3
_geom_angle
_geom_angle_site_symmetry_1
_geom_angle_site_symmetry_3
O3 K1 O2 84.31(9) . .
O3 K1 O4 87.77(7) . .
O2 K1 O4 101.20(8) . .
O3 K1 N1 110.75(8) . 2_666
O2 K1 N1 84.68(8) . 2_666
O4 K1 N1 161.15(8) . 2_666
O3 K1 N1 113.00(8) . .
O2 K1 N1 161.26(9) . .
O4 K1 N1 87.16(7) . .
N1 K1 N1 82.43(8) 2_666 .
C13 P1 C1 101.80(15) . .
C13 P1 C19 101.97(14) . .
C1 P1 C19 101.17(14) . .
C31 P2 C7 100.88(14) . .
C31 P2 C25 101.25(14) . .
C7 P2 C25 99.67(14) . .
C6 O1 C12 117.6(2) . .
C40 O2 C37 108.8(3) . .
C40 O2 K1 111.2(2) . .
C37 O2 K1 132.4(3) . .
C44 O3 C41 108.2(3) . .
C44 O3 K1 108.2(2) . .
C41 O3 K1 136.8(2) . .
C48 O4 C45 108.7(2) . .
C48 O4 K1 111.63(19) . .
C45 O4 K1 116.89(17) . .
C11 N1 C5 115.1(3) . .
C11 N1 K1 120.26(18) . 2_666
C5 N1 K1 96.31(17) . 2_666
C11 N1 K1 125.92(19) . .
C5 N1 K1 95.46(18) . .
K1 N1 K1 97.57(8) 2_666 .
C6 C1 C2 118.9(3) . .
C6 C1 P1 115.5(2) . .
C2 C1 P1 125.5(2) . .
C3 C2 C1 119.7(3) . .
C2 C3 C4 120.5(3) . .
C3 C4 C5 122.0(3) . .
C3 C4 K1 137.3(2) . 2_666
C5 C4 K1 75.76(17) . 2_666
N1 C5 C4 121.3(3) . .
N1 C5 C6 123.1(3) . .
C4 C5 C6 115.6(3) . .
N1 C5 K1 58.77(15) . 2_666
C4 C5 K1 79.65(17) . 2_666
C6 C5 K1 136.4(2) . 2_666
O1 C6 C1 116.4(3) . .
O1 C6 C5 120.4(3) . .
C1 C6 C5 123.3(3) . .
C12 C7 C8 118.0(3) . .
C12 C7 P2 116.7(2) . .
C8 C7 P2 125.3(2) . .
C9 C8 C7 118.6(3) . .
C10 C9 C8 121.7(3) . .
C9 C10 C11 122.0(3) . .
N1 C11 C12 123.9(3) . .
N1 C11 C10 121.5(3) . .
C12 C11 C10 114.6(3) . .
C7 C12 O1 115.1(3) . .
C7 C12 C11 125.1(3) . .
O1 C12 C11 119.9(3) . .
C18 C13 C14 118.1(3) . .
C18 C13 P1 125.0(2) . .
C14 C13 P1 116.8(2) . .
C15 C14 C13 120.9(3) . .
C16 C15 C14 120.3(3) . .
C15 C16 C17 119.6(3) . .
C18 C17 C16 120.4(3) . .
C17 C18 C13 120.7(3) . .
C20 C19 C24 118.6(3) . .
C20 C19 P1 123.5(3) . .
C24 C19 P1 117.9(3) . .
C19 C20 C21 121.0(4) . .
C22 C21 C20 119.6(4) . .
C23 C22 C21 120.2(3) . .
C22 C23 C24 120.3(4) . .
C23 C24 C19 120.2(4) . .
C26 C25 C30 119.1(3) . .
C26 C25 P2 123.4(2) . .
C30 C25 P2 117.5(2) . .
C25 C26 C27 120.8(3) . .
C28 C27 C26 119.7(3) . .
C29 C28 C27 120.5(3) . .
C28 C29 C30 119.7(3) . .
C25 C30 C29 120.0(3) . .
C32 C31 C36 117.6(3) . .
C32 C31 P2 126.2(2) . .
C36 C31 P2 116.1(2) . .
C33 C32 C31 121.7(3) . .
C32 C33 C34 119.6(3) . .
C35 C34 C33 119.8(3) . .
C36 C35 C34 120.1(3) . .
C35 C36 C31 121.2(3) . .
O2 C37 C38 107.0(4) . .
C37 C38 C39 102.1(4) . .
C40 C39 C38 102.4(4) . .
O2 C40 C39 106.3(4) . .
O3 C41 C42 107.1(3) . .
C43 C42 C41 104.0(3) . .
C44 C43 C42 101.6(3) . .
O3 C44 C43 105.5(3) . .
O4 C45 C46 106.9(3) . .
C47 C46 C45 102.9(3) . .
C48 C47 C46 102.6(3) . .
O4 C48 C47 105.8(3) . .
C49 O5 C52 107.0(3) . .
O5 C49 C50 105.3(4) . .
C49 C50 C51 104.4(4) . .
C52 C51 C50 103.7(4) . .
O5 C52 C51 107.3(4) . .

loop_
_geom_bond_atom_site_label_1
_geom_bond_atom_site_label_2
_geom_bond_distance
_geom_bond_site_symmetry_2
K1 O3 2.678(3) .
K1 O2 2.694(3) .
K1 O4 2.747(2) .
K1 N1 2.808(3) 2_666
K1 N1 2.857(3) .
P1 C13 1.829(3) .
P1 C1 1.834(3) .
P1 C19 1.835(3) .
P2 C31 1.832(3) .
P2 C7 1.837(3) .
P2 C25 1.838(3) .
O1 C6 1.377(4) .
O1 C12 1.401(4) .
O2 C40 1.430(5) .
O2 C37 1.432(5) .
O3 C44 1.405(5) .
O3 C41 1.432(4) .
O4 C48 1.438(4) .
O4 C45 1.445(4) .
N1 C11 1.372(4) .
N1 C5 1.384(4) .
N1 K1 2.808(3) 2_666
C1 C6 1.386(4) .
C1 C2 1.396(5) .
C2 C3 1.384(5) .
C3 C4 1.390(4) .
C4 C5 1.401(5) .
C4 K1 3.312(3) 2_666
C5 C6 1.414(4) .
C5 K1 3.263(3) 2_666
C7 C12 1.377(5) .
C7 C8 1.410(4) .
C8 C9 1.385(5) .
C9 C10 1.374(5) .
C10 C11 1.406(4) .
C11 C12 1.403(4) .
C13 C18 1.391(5) .
C13 C14 1.397(5) .
C14 C15 1.385(5) .
C15 C16 1.372(5) .
C16 C17 1.384(5) .
C17 C18 1.384(5) .
C19 C20 1.379(5) .
C19 C24 1.392(5) .
C20 C21 1.393(5) .
C21 C22 1.372(6) .
C22 C23 1.372(6) .
C23 C24 1.389(5) .
C25 C26 1.383(5) .
C25 C30 1.394(4) .
C26 C27 1.387(4) .
C27 C28 1.381(5) .
C28 C29 1.378(5) .
C29 C30 1.401(5) .
C31 C32 1.382(4) .
C31 C36 1.411(4) .
C32 C33 1.381(5) .
C33 C34 1.394(5) .
C34 C35 1.380(5) .
C35 C36 1.372(5) .
C37 C38 1.493(7) .
C38 C39 1.511(7) .
C39 C40 1.497(6) .
C41 C42 1.519(5) .
C42 C43 1.514(5) .
C43 C44 1.510(5) .
C45 C46 1.511(5) .
C46 C47 1.508(5) .
C47 C48 1.500(5) .
O5 C49 1.407(6) .
O5 C52 1.424(6) .
C49 C50 1.502(6) .
C50 C51 1.526(6) .
C51 C52 1.514(6) .
